data_2020182
loop_
_publ_author_name
'Elammari, L.'
'Elouadi, B.'
'Depmeier, W.'

_publ_section_title
;
 Structure of Li Cd P O4
;
_journal_name_full 'Acta Crystallographica C (39,1983-)'
_journal_page_first 1357
_journal_page_last 1359
_journal_volume 44
_journal_year 1988
_chemical_formula_sum 'Cd Li O4 P'
_chemical_name_systematic 'Li Cd (P O4)'
_space_group_IT_number 33
_symmetry_space_group_name_Hall 'P 2c -2n'
_symmetry_space_group_name_H-M 'P n a 21'
_cell_angle_alpha 90
_cell_angle_beta 90
_cell_angle_gamma 90
_cell_formula_units_Z 4
_cell_length_a 10.713
_cell_length_b 4.801
_cell_length_c 6.284
_cell_volume 323.206
_citation_journal_id_ASTM ACSCEE
_cod_data_source_file Elammari_ACSCEE_1988_1665.cif
_cod_data_source_block Cd1Li1O4P1
_cod_original_cell_volume 323.2057
_cod_original_formula_sum 'Cd1 Li1 O4 P1'
_cod_database_code 2020182

loop_
_symmetry_equiv_pos_as_xyz
x,y,z
-x,-y,z+1/2
-x+1/2,y+1/2,z+1/2
x+1/2,-y+1/2,z

loop_
_atom_site_label
_atom_site_type_symbol
_atom_site_fract_x
_atom_site_fract_y
_atom_site_fract_z
_atom_site_occupancy
_atom_site_U_iso_or_equiv
O2 O-2 0.044 -0.2253 0.2482 1 0.0
O1 O-2 0.9067 0.2114 0.2509 1 0.0
Cd1 Cd+2 0.2156 0.045 0.25 1 0.0
O4 O-2 0.8414 -0.2249 0.4471 1 0.0
O3 O-2 0.8475 -0.2464 0.0556 1 0.0
Li1 Li+1 0.9976 -0.5137 0.0048 1 0.0
P1 P+5 0.9107 -0.1046 0.2475 1 0.0
